data_4343963
loop_
_publ_author_name
'Roth, Torsten'
'Vasilenko, Vladislav'
'Wadepohl, Hubert'
'Wright, Dominic S.'
'Gade, Lutz H.'

_publ_section_title
;
 Structures, Electronics, and Reactivity of Strained Phosphazane Cages: A
 Combined Experimental and Computational Study.
;
_journal_issue 15
_journal_name_full 'Inorganic chemistry'
_journal_page_first 7636
_journal_page_last 7644
_journal_paper_doi 10.1021/acs.inorgchem.5b01292
_journal_volume 54
_journal_year 2015
_chemical_formula_moiety 'C27 H41 N4 P2, C F3 O3 S'
_chemical_formula_sum 'C28 H41 F3 N4 O3 P2 S'
_chemical_formula_weight 632.65
_space_group_crystal_system monoclinic
_space_group_IT_number 14
_space_group_name_Hall '-P 2ybc'
_space_group_name_H-M_alt 'P 1 21/c 1'
_symmetry_cell_setting monoclinic
_symmetry_Int_Tables_number 14
_symmetry_space_group_name_Hall '-P 2ybc'
_symmetry_space_group_name_H-M 'P 1 21/c 1'
_atom_sites_solution_hydrogens mixed
_atom_sites_solution_primary iterative
_atom_sites_solution_secondary difmap
_audit_block_code ga_tro80
_audit_creation_date 2015-05-18
_audit_creation_method
;
Olex2 1.2
(compiled 2015.01.26 svn.r3151 for OlexSys, GUI svn.r4998)
;
_audit_update_record '18.05.2015 15:51:03 CEST UTC+02:00  encif 1.32'
_cell_angle_alpha 90
_cell_angle_beta 100.801(11)
_cell_angle_gamma 90
_cell_formula_units_Z 4
_cell_length_a 11.314(6)
_cell_length_b 15.381(8)
_cell_length_c 18.388(10)
_cell_measurement_reflns_used 7997
_cell_measurement_temperature 100(2)
_cell_measurement_theta_max 32.30
_cell_measurement_theta_min 2.26
_cell_volume 3143(3)
_computing_cell_refinement
;
SAINT (see _computing_data_reduction). Includes estimated systematic errors
 of the unit cell constants from Monte Carlo simulations.
;
_computing_data_collection 'SMART-5.631 (Bruker AXS, 2003)'
_computing_data_reduction 'SAINT V8.34A (Bruker AXS, 1997-2013),SADABS-2012_1 (Sheldrick and Bruker AXS, 1997-2014)'
_computing_molecular_graphics 'Olex2 (Dolomanov et al., 2009)'
_computing_publication_material 'encif (Wadepohl, 2009-14); encifer 1.5 (CCDC, 2014)'
_computing_structure_refinement 'ShelXL (Sheldrick, 2008)'
_computing_structure_solution 'SUPERFLIP (Palatinus, 2007-2009)'
_diffrn_ambient_environment 'perfluoro polyether oil / N~2~'
_diffrn_ambient_temperature 100(1)
_diffrn_detector 'CCD plate'
_diffrn_detector_area_resol_mean 8.19
_diffrn_detector_type CCD-PXL-KAF2
_diffrn_measured_fraction_theta_full 1.000
_diffrn_measured_fraction_theta_max 0.957
_diffrn_measurement_device 'three-circle diffractometer'
_diffrn_measurement_device_type 'Bruker AXS Smart 1000'
_diffrn_measurement_method '\f- and \w-scans'
_diffrn_measurement_specimen_support 'polyimid foil'
_diffrn_radiation_monochromator graphite
_diffrn_radiation_probe x-ray
_diffrn_radiation_type MoK\a
_diffrn_radiation_wavelength 0.71073
_diffrn_reflns_av_R_equivalents 0.0467
_diffrn_reflns_av_unetI/netI 0.0333
_diffrn_reflns_Laue_measured_fraction_full 1.000
_diffrn_reflns_Laue_measured_fraction_max 0.957
_diffrn_reflns_limit_h_max 16
_diffrn_reflns_limit_h_min -16
_diffrn_reflns_limit_k_max 22
_diffrn_reflns_limit_k_min -22
_diffrn_reflns_limit_l_max 27
_diffrn_reflns_limit_l_min -27
_diffrn_reflns_number 77033
_diffrn_reflns_point_group_measured_fraction_full 1.000
_diffrn_reflns_point_group_measured_fraction_max 0.957
_diffrn_reflns_theta_full 25.242
_diffrn_reflns_theta_max 32.518
_diffrn_reflns_theta_min 1.739
_diffrn_source 'sealed X-Ray tube (Mo)'
_diffrn_source_type 'fine focus tube'
_diffrn_standards_number 0
_exptl_absorpt_coefficient_mu 0.258
_exptl_absorpt_correction_T_max 0.7464
_exptl_absorpt_correction_T_min 0.7024
_exptl_absorpt_correction_type multi-scan
_exptl_absorpt_process_details
;
multi-scan from symmetry-related measurements (Blessing 1995)
SADABS (see _computing_data_reduction)
;
_exptl_crystal_colour colourless
_exptl_crystal_density_diffrn 1.337
_exptl_crystal_description box
_exptl_crystal_F_000 1336
_exptl_crystal_size_max 0.500
_exptl_crystal_size_mid 0.200
_exptl_crystal_size_min 0.120
_refine_diff_density_max 0.599
_refine_diff_density_min -0.429
_refine_diff_density_rms 0.087
_refine_ls_extinction_method none
_refine_ls_goodness_of_fit_ref 1.063
_refine_ls_hydrogen_treatment mixed
_refine_ls_matrix_type full
_refine_ls_number_parameters 385
_refine_ls_number_reflns 10887
_refine_ls_number_restraints 0
_refine_ls_restrained_S_all 1.063
_refine_ls_R_factor_all 0.0587
_refine_ls_R_factor_gt 0.0400
_refine_ls_shift/su_max 0.001
_refine_ls_shift/su_mean 0.000
_refine_ls_structure_factor_coef Fsqd
_refine_ls_weighting_details 'w=1/[\s^2^(Fo^2^)+(0.0526P)^2^+1.8110P] where P=(Fo^2^+2Fc^2^)/3'
_refine_ls_weighting_scheme calc
_refine_ls_wR_factor_gt 0.0982
_refine_ls_wR_factor_ref 0.1128
_reflns_Friedel_coverage 0.000
_reflns_number_gt 8566
_reflns_number_total 10887
_reflns_threshold_expression 'I > 2\s(I)'
_cod_data_source_file ic5b01292_si_003.cif
_cod_data_source_block ga_tro80
_cod_depositor_comments 'Adding full bibliography for 4343960--4343970.cif.'
_cod_original_sg_symbol_H-M 'P 21/c'
_cod_database_code 4343963
_audit_block_refno 2078
_audit_block_usercomment trvv47
_shelx_space_group_comment
;
The symmetry employed for this shelxl refinement is uniquely defined
by the following loop, which should always be used as a source of
symmetry information in preference to the above space-group names.
They are only intended as comments.
;
_shelx_estimated_absorpt_t_max 0.970
_shelx_estimated_absorpt_t_min 0.882
_shelxl_version_number 2014/7
_olex2_refinement_description
;
1. Fixed Uiso
 At 1.2 times of:
  All C(H) groups
 At 1.5 times of:
  All C(H,H,H) groups
2.a Aromatic/amide H refined with riding coordinates:
 C4(H4), C6(H6), C13(H13), C15(H15)
2.b Idealised Me refined as rotating group:
 C8(H8A,H8B,H8C), C9(H9A,H9B,H9C), C10(H10A,H10B,H10C), C17(H17A,H17B,H17C),
 C18(H18A,H18B,H18C), C19(H19A,H19B,H19C), C21(H21A,H21B,H21C), C22(H22A,H22B,
 H22C), C23(H23A,H23B,H23C), C25(H25A,H25B,H25C), C26(H26A,H26B,H26C), C27(H27A,
 H27B,H27C)
;
_olex2_submission_special_instructions 'No special instructions were received'

loop_
_symmetry_equiv_pos_as_xyz
'x, y, z'
'-x, y+1/2, -z+1/2'
'-x, -y, -z'
'x, -y-1/2, z-1/2'

loop_
_atom_site_label
_atom_site_type_symbol
_atom_site_fract_x
_atom_site_fract_y
_atom_site_fract_z
_atom_site_U_iso_or_equiv
_atom_site_adp_type
_atom_site_occupancy
_atom_site_site_symmetry_order
_atom_site_calc_flag
_atom_site_refinement_flags_posn
P1 P 0.10107(3) 0.63488(2) 0.51038(2) 0.00939(7) Uani 1 1 d .
P2 P 0.23793(3) 0.73888(2) 0.46285(2) 0.00940(7) Uani 1 1 d .
N1 N 0.20354(10) 0.63113(7) 0.45362(6) 0.01056(19) Uani 1 1 d .
N2 N 0.10329(9) 0.74614(7) 0.49522(6) 0.00972(18) Uani 1 1 d .
N3 N 0.20428(9) 0.63875(7) 0.59819(5) 0.00907(18) Uani 1 1 d .
N4 N 0.32747(9) 0.73952(7) 0.55449(6) 0.00938(18) Uani 1 1 d .
C1 C 0.30020(11) 0.69013(8) 0.60804(6) 0.0095(2) Uani 1 1 d .
H1 H 0.3524(15) 0.6918(11) 0.6543(9) 0.011 Uiso 1 1 d R
C2 C 0.17984(11) 0.58359(8) 0.65781(6) 0.0094(2) Uani 1 1 d .
C3 C 0.24475(11) 0.50680(8) 0.67576(7) 0.0114(2) Uani 1 1 d .
C4 C 0.21087(12) 0.45343(8) 0.73001(7) 0.0132(2) Uani 1 1 d .
H4 H 0.2541 0.4011 0.7435 0.016 Uiso 1 1 calc R
C5 C 0.11579(12) 0.47480(8) 0.76475(7) 0.0128(2) Uani 1 1 d .
C6 C 0.05442(12) 0.55269(8) 0.74628(7) 0.0121(2) Uani 1 1 d .
H6 H -0.0098 0.5681 0.7704 0.014 Uiso 1 1 calc R
C7 C 0.08567(11) 0.60827(8) 0.69312(7) 0.0107(2) Uani 1 1 d .
C8 C 0.34845(13) 0.48050(9) 0.64017(8) 0.0178(3) Uani 1 1 d .
H8A H 0.3184 0.4468 0.5953 0.027 Uiso 1 1 calc GR
H8B H 0.4048 0.4449 0.6749 0.027 Uiso 1 1 calc GR
H8C H 0.3898 0.5326 0.6272 0.027 Uiso 1 1 calc GR
C9 C 0.08145(14) 0.41556(9) 0.82276(8) 0.0181(3) Uani 1 1 d .
H9A H 0.1255 0.3606 0.8235 0.027 Uiso 1 1 calc GR
H9B H -0.0053 0.4041 0.8111 0.027 Uiso 1 1 calc GR
H9C H 0.1018 0.4435 0.8714 0.027 Uiso 1 1 calc GR
C10 C 0.01934(13) 0.69242(9) 0.67464(8) 0.0173(3) Uani 1 1 d .
H10A H 0.0758 0.7411 0.6853 0.026 Uiso 1 1 calc GR
H10B H -0.0434 0.6981 0.7045 0.026 Uiso 1 1 calc GR
H10C H -0.0177 0.6930 0.6220 0.026 Uiso 1 1 calc GR
C11 C 0.41102(11) 0.81164(8) 0.57246(6) 0.0099(2) Uani 1 1 d .
C12 C 0.37406(12) 0.88464(8) 0.60795(7) 0.0123(2) Uani 1 1 d .
C13 C 0.44983(12) 0.95700(9) 0.61738(7) 0.0153(2) Uani 1 1 d .
H13 H 0.4267 1.0071 0.6415 0.018 Uiso 1 1 calc R
C14 C 0.55858(12) 0.95756(8) 0.59230(7) 0.0151(2) Uani 1 1 d .
C15 C 0.59381(12) 0.88243(9) 0.55993(7) 0.0150(2) Uani 1 1 d .
H15 H 0.6694 0.8816 0.5446 0.018 Uiso 1 1 calc R
C16 C 0.52163(11) 0.80846(8) 0.54938(7) 0.0125(2) Uani 1 1 d .
C17 C 0.25780(13) 0.88653(9) 0.63666(8) 0.0174(3) Uani 1 1 d .
H17A H 0.1928 0.8630 0.5990 0.026 Uiso 1 1 calc GR
H17B H 0.2388 0.9466 0.6480 0.026 Uiso 1 1 calc GR
H17C H 0.2661 0.8512 0.6817 0.026 Uiso 1 1 calc GR
C18 C 0.63532(13) 1.03842(9) 0.59823(9) 0.0212(3) Uani 1 1 d .
H18A H 0.5898 1.0856 0.5700 0.032 Uiso 1 1 calc GR
H18B H 0.7082 1.0266 0.5782 0.032 Uiso 1 1 calc GR
H18C H 0.6578 1.0556 0.6503 0.032 Uiso 1 1 calc GR
C19 C 0.56171(13) 0.72893(9) 0.51360(9) 0.0192(3) Uani 1 1 d .
H19A H 0.5442 0.6771 0.5407 0.029 Uiso 1 1 calc GR
H19B H 0.6485 0.7324 0.5145 0.029 Uiso 1 1 calc GR
H19C H 0.5187 0.7253 0.4622 0.029 Uiso 1 1 calc GR
C20 C 0.24748(12) 0.55909(8) 0.41167(7) 0.0128(2) Uani 1 1 d .
C21 C 0.38069(13) 0.54282(11) 0.43860(9) 0.0232(3) Uani 1 1 d .
H21A H 0.4264 0.5944 0.4291 0.035 Uiso 1 1 calc GR
H21B H 0.4061 0.4928 0.4123 0.035 Uiso 1 1 calc GR
H21C H 0.3957 0.5308 0.4919 0.035 Uiso 1 1 calc GR
C22 C 0.22409(18) 0.58507(11) 0.33028(8) 0.0277(3) Uani 1 1 d .
H22A H 0.1378 0.5950 0.3133 0.042 Uiso 1 1 calc GR
H22B H 0.2511 0.5384 0.3010 0.042 Uiso 1 1 calc GR
H22C H 0.2684 0.6385 0.3242 0.042 Uiso 1 1 calc GR
C23 C 0.17561(14) 0.47819(9) 0.42282(9) 0.0209(3) Uani 1 1 d .
H23A H 0.1897 0.4632 0.4755 0.031 Uiso 1 1 calc GR
H23B H 0.2011 0.4298 0.3947 0.031 Uiso 1 1 calc GR
H23C H 0.0897 0.4895 0.4054 0.031 Uiso 1 1 calc GR
C24 C -0.00279(11) 0.78915(9) 0.44668(7) 0.0127(2) Uani 1 1 d .
C25 C -0.11141(12) 0.77934(10) 0.48394(8) 0.0190(3) Uani 1 1 d .
H25A H -0.1294 0.7175 0.4885 0.028 Uiso 1 1 calc GR
H25B H -0.1810 0.8084 0.4540 0.028 Uiso 1 1 calc GR
H25C H -0.0937 0.8058 0.5333 0.028 Uiso 1 1 calc GR
C26 C 0.02797(14) 0.88520(9) 0.44171(9) 0.0213(3) Uani 1 1 d .
H26A H 0.0462 0.9101 0.4916 0.032 Uiso 1 1 calc GR
H26B H -0.0407 0.9159 0.4123 0.032 Uiso 1 1 calc GR
H26C H 0.0982 0.8913 0.4180 0.032 Uiso 1 1 calc GR
C27 C -0.02913(13) 0.74908(10) 0.36927(7) 0.0192(3) Uani 1 1 d .
H27A H 0.0423 0.7541 0.3465 0.029 Uiso 1 1 calc GR
H27B H -0.0966 0.7798 0.3388 0.029 Uiso 1 1 calc GR
H27C H -0.0499 0.6876 0.3729 0.029 Uiso 1 1 calc GR
S S 0.33896(3) 0.33526(2) 0.26787(2) 0.01531(7) Uani 1 1 d .
F1 F 0.48356(10) 0.20860(7) 0.24517(6) 0.0335(2) Uani 1 1 d .
F2 F 0.33965(10) 0.23263(7) 0.15392(5) 0.0332(2) Uani 1 1 d .
F3 F 0.49003(13) 0.31990(8) 0.17641(8) 0.0530(4) Uani 1 1 d .
O1 O 0.43763(10) 0.37082(8) 0.32059(7) 0.0286(3) Uani 1 1 d .
O2 O 0.26721(10) 0.27160(8) 0.29684(7) 0.0271(2) Uani 1 1 d .
O3 O 0.27177(11) 0.39724(7) 0.21762(7) 0.0286(3) Uani 1 1 d .
C28 C 0.41696(14) 0.27142(10) 0.20804(8) 0.0201(3) Uani 1 1 d .

loop_
_atom_site_aniso_label
_atom_site_aniso_U_11
_atom_site_aniso_U_22
_atom_site_aniso_U_33
_atom_site_aniso_U_23
_atom_site_aniso_U_13
_atom_site_aniso_U_12
P1 0.00809(14) 0.01058(14) 0.00948(13) 0.00013(10) 0.00161(10) -0.00208(10)
P2 0.00914(14) 0.01064(14) 0.00855(13) 0.00099(10) 0.00200(10) -0.00130(11)
N1 0.0113(5) 0.0105(4) 0.0106(4) -0.0018(3) 0.0040(4) -0.0018(4)
N2 0.0072(4) 0.0108(4) 0.0109(4) 0.0021(3) 0.0010(3) 0.0005(3)
N3 0.0095(4) 0.0098(4) 0.0082(4) 0.0014(3) 0.0023(3) -0.0015(4)
N4 0.0086(4) 0.0095(4) 0.0101(4) 0.0001(3) 0.0018(3) -0.0020(3)
C1 0.0092(5) 0.0093(5) 0.0101(5) 0.0000(4) 0.0018(4) 0.0004(4)
C2 0.0109(5) 0.0091(5) 0.0086(5) 0.0009(4) 0.0023(4) -0.0025(4)
C3 0.0116(5) 0.0107(5) 0.0118(5) 0.0002(4) 0.0023(4) -0.0005(4)
C4 0.0152(6) 0.0098(5) 0.0145(5) 0.0024(4) 0.0022(4) 0.0002(4)
C5 0.0159(6) 0.0117(5) 0.0108(5) 0.0010(4) 0.0027(4) -0.0042(4)
C6 0.0131(6) 0.0130(5) 0.0109(5) 0.0001(4) 0.0042(4) -0.0018(4)
C7 0.0110(5) 0.0105(5) 0.0105(5) 0.0002(4) 0.0020(4) 0.0004(4)
C8 0.0176(6) 0.0163(6) 0.0217(6) 0.0049(5) 0.0093(5) 0.0057(5)
C9 0.0237(7) 0.0156(6) 0.0160(6) 0.0052(5) 0.0059(5) -0.0038(5)
C10 0.0198(7) 0.0148(6) 0.0198(6) 0.0048(5) 0.0100(5) 0.0067(5)
C11 0.0094(5) 0.0093(5) 0.0105(5) 0.0008(4) 0.0006(4) -0.0030(4)
C12 0.0120(5) 0.0123(5) 0.0124(5) -0.0005(4) 0.0019(4) -0.0012(4)
C13 0.0147(6) 0.0120(5) 0.0183(6) -0.0021(4) 0.0004(5) -0.0020(5)
C14 0.0134(6) 0.0116(5) 0.0187(6) 0.0026(4) -0.0013(5) -0.0044(4)
C15 0.0102(5) 0.0151(6) 0.0194(6) 0.0023(5) 0.0020(4) -0.0037(4)
C16 0.0099(5) 0.0126(5) 0.0148(5) 0.0009(4) 0.0019(4) -0.0013(4)
C17 0.0163(6) 0.0164(6) 0.0212(6) -0.0062(5) 0.0078(5) -0.0020(5)
C18 0.0173(7) 0.0148(6) 0.0297(7) 0.0024(5) -0.0005(5) -0.0066(5)
C19 0.0145(6) 0.0170(6) 0.0289(7) -0.0052(5) 0.0112(5) -0.0034(5)
C20 0.0142(6) 0.0127(5) 0.0118(5) -0.0037(4) 0.0031(4) -0.0002(4)
C21 0.0144(6) 0.0253(7) 0.0306(8) -0.0129(6) 0.0059(6) 0.0023(5)
C22 0.0482(10) 0.0246(7) 0.0114(6) -0.0029(5) 0.0082(6) 0.0048(7)
C23 0.0228(7) 0.0140(6) 0.0268(7) -0.0072(5) 0.0072(6) -0.0036(5)
C24 0.0099(5) 0.0158(6) 0.0119(5) 0.0026(4) 0.0006(4) 0.0030(4)
C25 0.0111(6) 0.0285(7) 0.0178(6) 0.0040(5) 0.0041(5) 0.0058(5)
C26 0.0211(7) 0.0157(6) 0.0259(7) 0.0068(5) 0.0011(5) 0.0043(5)
C27 0.0152(6) 0.0291(7) 0.0120(5) 0.0000(5) -0.0012(5) 0.0042(5)
S 0.01337(15) 0.01446(15) 0.01761(15) -0.00357(11) 0.00167(11) -0.00004(11)
F1 0.0321(5) 0.0329(5) 0.0317(5) -0.0064(4) -0.0038(4) 0.0194(4)
F2 0.0424(6) 0.0333(5) 0.0198(4) -0.0107(4) -0.0050(4) 0.0110(5)
F3 0.0630(9) 0.0411(7) 0.0704(9) -0.0039(6) 0.0524(8) -0.0107(6)
O1 0.0216(6) 0.0299(6) 0.0311(6) -0.0153(5) -0.0029(5) -0.0027(5)
O2 0.0220(6) 0.0304(6) 0.0311(6) 0.0029(5) 0.0110(5) -0.0048(5)
O3 0.0314(6) 0.0184(5) 0.0333(6) 0.0013(4) -0.0006(5) 0.0091(5)
C28 0.0218(7) 0.0188(6) 0.0204(6) -0.0017(5) 0.0059(5) 0.0013(5)

loop_
_atom_type_symbol
_atom_type_description
_atom_type_scat_dispersion_real
_atom_type_scat_dispersion_imag
_atom_type_scat_source
C C 0.0033 0.0016 'International Tables Vol C Tables 4.2.6.8 and 6.1.1.4'
H H 0.0000 0.0000 'International Tables Vol C Tables 4.2.6.8 and 6.1.1.4'
F F 0.0171 0.0103 'International Tables Vol C Tables 4.2.6.8 and 6.1.1.4'
N N 0.0061 0.0033 'International Tables Vol C Tables 4.2.6.8 and 6.1.1.4'
O O 0.0106 0.0060 'International Tables Vol C Tables 4.2.6.8 and 6.1.1.4'
P P 0.1023 0.0942 'International Tables Vol C Tables 4.2.6.8 and 6.1.1.4'
S S 0.1246 0.1234 'International Tables Vol C Tables 4.2.6.8 and 6.1.1.4'

loop_
_geom_angle_atom_site_label_1
_geom_angle_atom_site_label_2
_geom_angle_atom_site_label_3
_geom_angle
N1 P1 P2 42.90(4)
N1 P1 N2 84.42(5)
N1 P1 N3 98.56(7)
N2 P1 P2 44.17(4)
N2 P1 N3 94.85(5)
N3 P1 P2 87.27(5)
N1 P2 P1 42.79(4)
N1 P2 N2 84.16(5)
N1 P2 N4 100.19(5)
N2 P2 P1 44.01(4)
N2 P2 N4 93.14(6)
N4 P2 P1 87.29(5)
P1 N1 P2 94.31(5)
C20 N1 P1 132.53(9)
C20 N1 P2 133.15(9)
P1 N2 P2 91.81(5)
C24 N2 P1 119.61(8)
C24 N2 P2 118.45(9)
C1 N3 P1 121.09(8)
C1 N3 C2 120.73(10)
C2 N3 P1 118.18(8)
C1 N4 P2 121.68(9)
C1 N4 C11 120.01(10)
C11 N4 P2 116.46(8)
N3 C1 H1 119.9(10)
N4 C1 N3 122.56(11)
N4 C1 H1 117.6(11)
C3 C2 N3 120.40(11)
C3 C2 C7 122.11(11)
C7 C2 N3 117.42(11)
C2 C3 C4 117.53(12)
C2 C3 C8 122.92(11)
C4 C3 C8 119.54(12)
C3 C4 H4 119.1
C5 C4 C3 121.86(12)
C5 C4 H4 119.1
C4 C5 C6 118.96(11)
C4 C5 C9 120.44(12)
C6 C5 C9 120.59(12)
C5 C6 H6 119.4
C7 C6 C5 121.19(12)
C7 C6 H6 119.4
C2 C7 C10 121.33(11)
C6 C7 C2 118.31(11)
C6 C7 C10 120.36(11)
C3 C8 H8A 109.5
C3 C8 H8B 109.5
C3 C8 H8C 109.5
H8A C8 H8B 109.5
H8A C8 H8C 109.5
H8B C8 H8C 109.5
C5 C9 H9A 109.5
C5 C9 H9B 109.5
C5 C9 H9C 109.5
H9A C9 H9B 109.5
H9A C9 H9C 109.5
H9B C9 H9C 109.5
C7 C10 H10A 109.5
C7 C10 H10B 109.5
C7 C10 H10C 109.5
H10A C10 H10B 109.5
H10A C10 H10C 109.5
H10B C10 H10C 109.5
C12 C11 N4 118.62(11)
C16 C11 N4 119.05(11)
C16 C11 C12 122.18(11)
C11 C12 C17 122.34(11)
C13 C12 C11 117.84(12)
C13 C12 C17 119.82(12)
C12 C13 H13 119.2
C14 C13 C12 121.60(12)
C14 C13 H13 119.2
C13 C14 C18 120.88(13)
C15 C14 C13 118.55(12)
C15 C14 C18 120.54(13)
C14 C15 H15 119.0
C14 C15 C16 122.04(13)
C16 C15 H15 119.0
C11 C16 C19 121.62(11)
C15 C16 C11 117.69(12)
C15 C16 C19 120.68(12)
C12 C17 H17A 109.5
C12 C17 H17B 109.5
C12 C17 H17C 109.5
H17A C17 H17B 109.5
H17A C17 H17C 109.5
H17B C17 H17C 109.5
C14 C18 H18A 109.5
C14 C18 H18B 109.5
C14 C18 H18C 109.5
H18A C18 H18B 109.5
H18A C18 H18C 109.5
H18B C18 H18C 109.5
C16 C19 H19A 109.5
C16 C19 H19B 109.5
C16 C19 H19C 109.5
H19A C19 H19B 109.5
H19A C19 H19C 109.5
H19B C19 H19C 109.5
N1 C20 C21 111.21(11)
N1 C20 C22 107.49(11)
N1 C20 C23 107.49(11)
C21 C20 C22 110.06(13)
C21 C20 C23 110.16(12)
C23 C20 C22 110.37(12)
C20 C21 H21A 109.5
C20 C21 H21B 109.5
C20 C21 H21C 109.5
H21A C21 H21B 109.5
H21A C21 H21C 109.5
H21B C21 H21C 109.5
C20 C22 H22A 109.5
C20 C22 H22B 109.5
C20 C22 H22C 109.5
H22A C22 H22B 109.5
H22A C22 H22C 109.5
H22B C22 H22C 109.5
C20 C23 H23A 109.5
C20 C23 H23B 109.5
C20 C23 H23C 109.5
H23A C23 H23B 109.5
H23A C23 H23C 109.5
H23B C23 H23C 109.5
N2 C24 C25 108.06(11)
N2 C24 C26 107.18(11)
N2 C24 C27 111.66(11)
C25 C24 C26 109.60(12)
C25 C24 C27 110.26(12)
C26 C24 C27 109.99(11)
C24 C25 H25A 109.5
C24 C25 H25B 109.5
C24 C25 H25C 109.5
H25A C25 H25B 109.5
H25A C25 H25C 109.5
H25B C25 H25C 109.5
C24 C26 H26A 109.5
C24 C26 H26B 109.5
C24 C26 H26C 109.5
H26A C26 H26B 109.5
H26A C26 H26C 109.5
H26B C26 H26C 109.5
C24 C27 H27A 109.5
C24 C27 H27B 109.5
C24 C27 H27C 109.5
H27A C27 H27B 109.5
H27A C27 H27C 109.5
H27B C27 H27C 109.5
O1 S C28 102.06(8)
O2 S O1 115.42(8)
O2 S O3 114.95(8)
O2 S C28 103.17(8)
O3 S O1 115.41(8)
O3 S C28 103.08(8)
F1 C28 S 111.90(11)
F1 C28 F2 106.64(13)
F2 C28 S 111.53(11)
F3 C28 S 111.97(11)
F3 C28 F1 107.07(14)
F3 C28 F2 107.42(14)

loop_
_geom_bond_atom_site_label_1
_geom_bond_atom_site_label_2
_geom_bond_distance
P1 P2 2.4956(9)
P1 N1 1.7001(13)
P1 N2 1.7348(14)
P1 N3 1.8076(13)
P2 N1 1.7035(14)
P2 N2 1.7399(14)
P2 N4 1.7960(13)
N1 C20 1.4879(17)
N2 C24 1.5078(17)
N3 C1 1.3272(16)
N3 C2 1.4531(16)
N4 C1 1.3251(16)
N4 C11 1.4547(16)
C1 H1 0.941(17)
C2 C3 1.3973(18)
C2 C7 1.4000(18)
C3 C4 1.3996(18)
C3 C8 1.5020(19)
C4 H4 0.9500
C4 C5 1.3896(19)
C5 C6 1.3945(19)
C5 C9 1.5080(18)
C6 H6 0.9500
C6 C7 1.3933(17)
C7 C10 1.5027(19)
C8 H8A 0.9800
C8 H8B 0.9800
C8 H8C 0.9800
C9 H9A 0.9800
C9 H9B 0.9800
C9 H9C 0.9800
C10 H10A 0.9800
C10 H10B 0.9800
C10 H10C 0.9800
C11 C12 1.4013(18)
C11 C16 1.3957(19)
C12 C13 1.3957(18)
C12 C17 1.507(2)
C13 H13 0.9500
C13 C14 1.393(2)
C14 C15 1.392(2)
C14 C18 1.5089(19)
C15 H15 0.9500
C15 C16 1.3927(18)
C16 C19 1.4988(19)
C17 H17A 0.9800
C17 H17B 0.9800
C17 H17C 0.9800
C18 H18A 0.9800
C18 H18B 0.9800
C18 H18C 0.9800
C19 H19A 0.9800
C19 H19B 0.9800
C19 H19C 0.9800
C20 C21 1.516(2)
C20 C22 1.524(2)
C20 C23 1.521(2)
C21 H21A 0.9800
C21 H21B 0.9800
C21 H21C 0.9800
C22 H22A 0.9800
C22 H22B 0.9800
C22 H22C 0.9800
C23 H23A 0.9800
C23 H23B 0.9800
C23 H23C 0.9800
C24 C25 1.5225(19)
C24 C26 1.524(2)
C24 C27 1.528(2)
C25 H25A 0.9800
C25 H25B 0.9800
C25 H25C 0.9800
C26 H26A 0.9800
C26 H26B 0.9800
C26 H26C 0.9800
C27 H27A 0.9800
C27 H27B 0.9800
C27 H27C 0.9800
S O1 1.4419(12)
S O2 1.4365(13)
S O3 1.4412(13)
S C28 1.8214(16)
F1 C28 1.3321(18)
F2 C28 1.3361(18)
F3 C28 1.3258(19)

loop_
_geom_torsion_atom_site_label_1
_geom_torsion_atom_site_label_2
_geom_torsion_atom_site_label_3
_geom_torsion_atom_site_label_4
_geom_torsion
P1 P2 N1 C20 -179.58(15)
P1 P2 N2 C24 -125.41(11)
P1 P2 N4 C1 2.67(9)
P1 P2 N4 C11 -161.83(8)
P1 N1 C20 C21 -116.91(13)
P1 N1 C20 C22 122.55(13)
P1 N1 C20 C23 3.74(16)
P1 N2 C24 C25 64.15(13)
P1 N2 C24 C26 -177.81(9)
P1 N2 C24 C27 -57.28(13)
P1 N3 C1 N4 -1.59(17)
P1 N3 C2 C3 102.70(12)
P1 N3 C2 C7 -74.09(13)
P2 P1 N1 C20 179.58(14)
P2 P1 N2 C24 124.48(11)
P2 P1 N3 C1 2.68(9)
P2 P1 N3 C2 -176.96(9)
P2 N1 C20 C21 62.52(16)
P2 N1 C20 C22 -58.02(16)
P2 N1 C20 C23 -176.83(10)
P2 N2 C24 C25 174.59(9)
P2 N2 C24 C26 -67.36(12)
P2 N2 C24 C27 53.16(14)
P2 N4 C1 N3 -1.53(17)
P2 N4 C11 C12 94.58(12)
P2 N4 C11 C16 -81.05(13)
N1 P1 N2 P2 -17.13(5)
N1 P1 N2 C24 107.36(10)
N1 P1 N3 C1 44.19(11)
N1 P1 N3 C2 -135.44(9)
N1 P2 N2 P1 17.10(5)
N1 P2 N2 C24 -108.31(10)
N1 P2 N4 C1 -38.31(11)
N1 P2 N4 C11 157.19(9)
N2 P1 N1 P2 17.55(5)
N2 P1 N1 C20 -162.87(12)
N2 P1 N3 C1 -40.88(10)
N2 P1 N3 C2 139.49(9)
N2 P2 N1 P1 -17.50(5)
N2 P2 N1 C20 162.92(12)
N2 P2 N4 C1 46.31(10)
N2 P2 N4 C11 -118.19(9)
N3 P1 N1 P2 -76.54(5)
N3 P1 N1 C20 103.04(12)
N3 P1 N2 P2 81.02(6)
N3 P1 N2 C24 -154.49(9)
N3 C2 C3 C4 -175.40(11)
N3 C2 C3 C8 5.27(18)
N3 C2 C7 C6 174.90(11)
N3 C2 C7 C10 -5.12(17)
N4 P2 N1 P1 74.65(7)
N4 P2 N1 C20 -104.93(12)
N4 P2 N2 P1 -82.83(5)
N4 P2 N2 C24 151.76(9)
N4 C11 C12 C13 -173.01(11)
N4 C11 C12 C17 7.92(18)
N4 C11 C16 C15 172.84(11)
N4 C11 C16 C19 -6.47(18)
C1 N3 C2 C3 -76.94(16)
C1 N3 C2 C7 106.28(14)
C1 N4 C11 C12 -70.19(15)
C1 N4 C11 C16 114.18(13)
C2 N3 C1 N4 178.04(11)
C2 C3 C4 C5 0.53(19)
C3 C2 C7 C6 -1.83(18)
C3 C2 C7 C10 178.15(12)
C3 C4 C5 C6 -1.62(19)
C3 C4 C5 C9 179.76(12)
C4 C5 C6 C7 0.99(19)
C5 C6 C7 C2 0.68(18)
C5 C6 C7 C10 -179.30(12)
C7 C2 C3 C4 1.23(18)
C7 C2 C3 C8 -178.10(12)
C8 C3 C4 C5 179.88(12)
C9 C5 C6 C7 179.61(12)
C11 N4 C1 N3 162.43(11)
C11 C12 C13 C14 0.28(19)
C12 C11 C16 C15 -2.62(19)
C12 C11 C16 C19 178.07(12)
C12 C13 C14 C15 -2.7(2)
C12 C13 C14 C18 175.75(13)
C13 C14 C15 C16 2.6(2)
C14 C15 C16 C11 0.0(2)
C14 C15 C16 C19 179.35(13)
C16 C11 C12 C13 2.47(19)
C16 C11 C12 C17 -176.59(12)
C17 C12 C13 C14 179.37(12)
C18 C14 C15 C16 -175.91(13)
O1 S C28 F1 61.02(13)
O1 S C28 F2 -179.62(11)
O1 S C28 F3 -59.20(14)
O2 S C28 F1 -59.03(13)
O2 S C28 F2 60.33(12)
O2 S C28 F3 -179.25(12)
O3 S C28 F1 -178.98(11)
O3 S C28 F2 -59.61(12)
O3 S C28 F3 60.80(14)
